data_4325577
loop_
_publ_author_name
'Sethu Ramakrishnan'
'Dhanasekaran Shakthipriya'
'Eringathodi Suresh'
'Vaiyapuri Subbarayan Periasamy'
'Mohammad Abdulkader Akbarsha'
'Mallayan Palaniandavar'

_publ_section_title
;
 Ternary Dinuclear Copper(II) Complexes of a Hydroxybenzamide Ligand with
 Diimine Coligands: the 5,6-dmp Ligand Enhances DNA Binding and Cleavage
 and Induces Apoptosis
;
_journal_name_full 'Inorganic Chemistry'
_journal_page_first 6458
_journal_page_last 6471
_journal_paper_doi 10.1021/ic1024185
_journal_volume 50
_journal_year 2011
_chemical_formula_moiety 'C40 H44 Cl2 Cu2 N8 O12, 2(Cl O4)'
_chemical_formula_sum 'C20 H21 Cl2 Cu N4 O10'
_chemical_formula_weight 611.85
_chemical_name_systematic 'bi-nuclear complex'
_space_group_IT_number 2
_symmetry_cell_setting triclinic
_symmetry_space_group_name_Hall '-P 1'
_symmetry_space_group_name_H-M 'P -1'
_atom_sites_solution_hydrogens geom
_atom_sites_solution_primary direct
_atom_sites_solution_secondary difmap
_audit_creation_method SHELXL-97
_cell_angle_alpha 109.261(2)
_cell_angle_beta 106.116(2)
_cell_angle_gamma 94.474(2)
_cell_formula_units_Z 2
_cell_length_a 9.6719(12)
_cell_length_b 11.4218(14)
_cell_length_c 11.9689(15)
_cell_measurement_reflns_used 4131
_cell_measurement_temperature 293(2)
_cell_measurement_theta_max 25.0
_cell_measurement_theta_min 1.9
_cell_volume 1178.0(3)
_computing_cell_refinement 'BRUKER SMART'
_computing_data_collection 'BRUKER SMART'
_computing_data_reduction 'BRUKER SAINT'
_computing_molecular_graphics ORTEP
_computing_structure_refinement 'SHELXL-97 (Sheldrick, 1997)'
_computing_structure_solution 'SHELXS-97 (Sheldrick, 1990)'
_diffrn_ambient_temperature 293(2)
_diffrn_measured_fraction_theta_full 0.994
_diffrn_measured_fraction_theta_max 0.994
_diffrn_measurement_device_type 'BRUKER SMART APEX CCD DIFFRACTOMETER'
_diffrn_measurement_method 'OMEGA-PHI SCAN'
_diffrn_radiation_monochromator graphite
_diffrn_radiation_source 'fine-focus sealed tube'
_diffrn_radiation_type MoK\a
_diffrn_radiation_wavelength 0.71073
_diffrn_reflns_av_R_equivalents 0.0578
_diffrn_reflns_av_sigmaI/netI 0.0925
_diffrn_reflns_limit_h_max 11
_diffrn_reflns_limit_h_min -11
_diffrn_reflns_limit_k_max 13
_diffrn_reflns_limit_k_min -13
_diffrn_reflns_limit_l_max 14
_diffrn_reflns_limit_l_min -14
_diffrn_reflns_number 8522
_diffrn_reflns_theta_full 25.00
_diffrn_reflns_theta_max 25.00
_diffrn_reflns_theta_min 1.90
_exptl_absorpt_coefficient_mu 1.219
_exptl_absorpt_correction_T_max 0.9643
_exptl_absorpt_correction_T_min 0.7838
_exptl_absorpt_correction_type multi-scan
_exptl_absorpt_process_details 'BRUKER SADABS'
_exptl_crystal_colour colourless
_exptl_crystal_density_diffrn 1.725
_exptl_crystal_description plate
_exptl_crystal_F_000 624
_exptl_crystal_size_max 0.21
_exptl_crystal_size_mid 0.17
_exptl_crystal_size_min 0.03
_refine_diff_density_max 0.531
_refine_diff_density_min -0.559
_refine_diff_density_rms 0.111
_refine_ls_extinction_method none
_refine_ls_goodness_of_fit_ref 1.084
_refine_ls_hydrogen_treatment constr
_refine_ls_matrix_type full
_refine_ls_number_parameters 335
_refine_ls_number_reflns 4131
_refine_ls_number_restraints 0
_refine_ls_restrained_S_all 1.084
_refine_ls_R_factor_all 0.0873
_refine_ls_R_factor_gt 0.0656
_refine_ls_shift/su_max 0.000
_refine_ls_shift/su_mean 0.000
_refine_ls_structure_factor_coef Fsqd
_refine_ls_weighting_details 'calc w=1/[\s^2^(Fo^2^)+(0.0365P)^2^+2.0697P] where P=(Fo^2^+2Fc^2^)/3'
_refine_ls_weighting_scheme calc
_refine_ls_wR_factor_gt 0.1173
_refine_ls_wR_factor_ref 0.1258
_reflns_number_gt 3259
_reflns_number_total 4131
_reflns_threshold_expression >2sigma(I)
_cod_data_source_file ic1024185_si_002.cif
_cod_data_source_block ramki
_cod_database_code 4325577

loop_
_symmetry_equiv_pos_as_xyz
'x, y, z'
'-x, -y, -z'

loop_
_atom_site_label
_atom_site_type_symbol
_atom_site_fract_x
_atom_site_fract_y
_atom_site_fract_z
_atom_site_U_iso_or_equiv
_atom_site_adp_type
_atom_site_occupancy
_atom_site_symmetry_multiplicity
_atom_site_calc_flag
_atom_site_refinement_flags
Cu1 Cu 0.43934(7) 0.45953(6) 0.09686(6) 0.01128(19) Uani 1 1 d .
Cl1 Cl 0.19260(14) 0.20370(12) 0.10936(12) 0.0148(3) Uani 1 1 d .
O1 O 0.3694(4) 0.4034(3) -0.0806(3) 0.0147(8) Uani 1 1 d .
O2 O 0.3181(4) 0.5875(3) 0.1126(3) 0.0136(8) Uani 1 1 d .
N1 N 0.5463(4) 0.3189(4) 0.0982(4) 0.0107(10) Uani 1 1 d .
N2 N 0.5376(4) 0.5158(4) 0.2808(4) 0.0126(10) Uani 1 1 d .
C2 C 0.6122(6) 0.1206(5) 0.0093(5) 0.0176(13) Uani 1 1 d .
H2 H 0.6012 0.0490 -0.0606 0.021 Uiso 1 1 calc R
O3 O 0.0419(4) 0.1849(3) 0.1070(3) 0.0192(9) Uani 1 1 d .
O6 O 0.2441(4) 0.3366(4) 0.1470(4) 0.0299(11) Uani 1 1 d .
N3 N 0.1565(5) 0.6991(4) 0.0543(4) 0.0139(10) Uani 1 1 d .
H3N H 0.0833 0.7076 -0.0008 0.017 Uiso 1 1 calc R
C18 C 0.2174(6) 0.7982(5) 0.1774(5) 0.0168(13) Uani 1 1 d .
H18A H 0.3125 0.8409 0.1859 0.020 Uiso 1 1 calc R
H18B H 0.2306 0.7613 0.2411 0.020 Uiso 1 1 calc R
O5 O 0.2796(4) 0.1588(4) 0.1988(4) 0.0331(11) Uani 1 1 d .
C3 C 0.7052(6) 0.1335(5) 0.1239(5) 0.0188(13) Uani 1 1 d .
H3 H 0.7613 0.0726 0.1326 0.023 Uiso 1 1 calc R
C1 C 0.5347(6) 0.2157(5) -0.0011(5) 0.0167(13) Uani 1 1 d .
H1 H 0.4729 0.2076 -0.0793 0.020 Uiso 1 1 calc R
C15 C 0.0083(6) 0.4895(5) -0.1731(5) 0.0153(12) Uani 1 1 d .
H15 H -0.0470 0.5474 -0.1419 0.018 Uiso 1 1 calc R
C19 C 0.1171(6) 0.8922(5) 0.1963(5) 0.0155(12) Uani 1 1 d .
H19A H 0.0991 0.9263 0.1304 0.019 Uiso 1 1 calc R
H19B H 0.0239 0.8515 0.1939 0.019 Uiso 1 1 calc R
O4 O 0.2041(4) 0.1393(4) -0.0103(4) 0.0355(12) Uani 1 1 d .
C16 C 0.1515(6) 0.4954(5) -0.0983(5) 0.0118(12) Uani 1 1 d .
C13 C 0.0303(6) 0.3116(5) -0.3383(5) 0.0171(13) Uani 1 1 d .
H13 H -0.0096 0.2508 -0.4184 0.020 Uiso 1 1 calc R
C17 C 0.2141(6) 0.5949(5) 0.0268(5) 0.0111(12) Uani 1 1 d .
C14 C -0.0510(6) 0.3996(5) -0.2912(5) 0.0167(13) Uani 1 1 d .
H14 H -0.1454 0.3975 -0.3399 0.020 Uiso 1 1 calc R
C4 C 0.7143(6) 0.2388(5) 0.2264(5) 0.0207(14) Uani 1 1 d .
H4 H 0.7747 0.2480 0.3054 0.025 Uiso 1 1 calc R
C12 C 0.1702(6) 0.3146(5) -0.2658(5) 0.0146(12) Uani 1 1 d .
H12 H 0.2236 0.2556 -0.2982 0.017 Uiso 1 1 calc R
C5 C 0.6339(6) 0.3301(5) 0.2117(5) 0.0144(12) Uani 1 1 d .
C11 C 0.2338(6) 0.4053(5) -0.1437(5) 0.0104(11) Uani 1 1 d .
C6 C 0.6314(6) 0.4429(5) 0.3162(5) 0.0127(12) Uani 1 1 d .
C10 C 0.5219(6) 0.6184(5) 0.3686(5) 0.0173(13) Uani 1 1 d .
H10 H 0.4584 0.6689 0.3436 0.021 Uiso 1 1 calc R
C9 C 0.5960(6) 0.6518(5) 0.4937(5) 0.0202(13) Uani 1 1 d .
H9 H 0.5815 0.7223 0.5527 0.024 Uiso 1 1 calc R
C8 C 0.6925(6) 0.5782(5) 0.5295(5) 0.0242(15) Uani 1 1 d .
H8 H 0.7451 0.5992 0.6135 0.029 Uiso 1 1 calc R
C7 C 0.7104(7) 0.4735(6) 0.4404(5) 0.0247(15) Uani 1 1 d .
H7 H 0.7756 0.4236 0.4638 0.030 Uiso 1 1 calc R
Cl2 Cl 0.63338(14) 0.01552(13) 0.38346(12) 0.0177(3) Uani 1 1 d .
O7 O 0.5051(4) 0.0545(4) 0.3251(4) 0.0243(10) Uani 1 1 d .
O8 O 0.5940(4) -0.0897(4) 0.4169(4) 0.0276(10) Uani 1 1 d .
O10 O 0.7214(4) 0.1193(4) 0.4962(4) 0.0305(11) Uani 1 1 d .
O9 O 0.7184(5) -0.0188(4) 0.3015(4) 0.0340(11) Uani 1 1 d .
C20 C 0.0892(6) 1.0806(5) 0.3592(5) 0.0213(14) Uani 1 1 d .
H20A H 0.0557 1.1191 0.2988 0.032 Uiso 1 1 calc R
H20B H 0.1405 1.1450 0.4394 0.032 Uiso 1 1 calc R
H20C H 0.0068 1.0329 0.3646 0.032 Uiso 1 1 calc R
N4 N 0.1892(5) 0.9954(4) 0.3201(4) 0.0183(11) Uani 1 1 d .
H4A H 0.2222 0.9611 0.3780 0.022 Uiso 1 1 calc R
H4B H 0.2671 1.0408 0.3166 0.022 Uiso 1 1 calc R

loop_
_atom_site_aniso_label
_atom_site_aniso_U_11
_atom_site_aniso_U_22
_atom_site_aniso_U_33
_atom_site_aniso_U_23
_atom_site_aniso_U_13
_atom_site_aniso_U_12
Cu1 0.0103(4) 0.0128(4) 0.0090(3) 0.0036(3) 0.0004(3) 0.0038(3)
Cl1 0.0125(7) 0.0137(7) 0.0162(7) 0.0056(6) 0.0013(6) 0.0036(6)
O1 0.013(2) 0.019(2) 0.012(2) 0.0066(17) 0.0023(16) 0.0023(17)
O2 0.013(2) 0.016(2) 0.011(2) 0.0067(17) -0.0009(16) 0.0047(16)
N1 0.013(2) 0.013(2) 0.008(2) 0.005(2) 0.0044(19) -0.0007(19)
N2 0.009(2) 0.014(2) 0.014(2) 0.005(2) 0.003(2) -0.0021(19)
C2 0.022(3) 0.017(3) 0.018(3) 0.009(3) 0.010(3) 0.003(3)
O3 0.011(2) 0.023(2) 0.022(2) 0.0096(19) 0.0034(17) -0.0003(17)
O6 0.028(2) 0.016(2) 0.050(3) 0.009(2) 0.021(2) 0.0057(19)
N3 0.014(2) 0.014(3) 0.010(2) 0.003(2) -0.002(2) 0.003(2)
C18 0.017(3) 0.015(3) 0.012(3) 0.000(2) 0.001(2) 0.001(2)
O5 0.022(2) 0.045(3) 0.035(3) 0.028(2) -0.002(2) 0.005(2)
C3 0.016(3) 0.014(3) 0.031(4) 0.012(3) 0.010(3) 0.005(2)
C1 0.017(3) 0.017(3) 0.018(3) 0.007(3) 0.007(3) 0.004(3)
C15 0.015(3) 0.016(3) 0.021(3) 0.011(3) 0.010(3) 0.004(2)
C19 0.015(3) 0.012(3) 0.014(3) 0.001(2) 0.002(2) 0.000(2)
O4 0.023(2) 0.047(3) 0.022(2) -0.005(2) 0.006(2) 0.006(2)
C16 0.013(3) 0.009(3) 0.016(3) 0.006(2) 0.007(2) -0.001(2)
C13 0.016(3) 0.019(3) 0.016(3) 0.007(3) 0.005(3) -0.002(3)
C17 0.011(3) 0.011(3) 0.019(3) 0.009(2) 0.011(2) 0.001(2)
C14 0.007(3) 0.025(3) 0.017(3) 0.012(3) -0.004(2) 0.002(2)
C4 0.026(3) 0.025(3) 0.015(3) 0.013(3) 0.005(3) 0.007(3)
C12 0.011(3) 0.018(3) 0.012(3) 0.003(2) 0.003(2) -0.003(2)
C5 0.014(3) 0.013(3) 0.015(3) 0.007(2) 0.003(2) -0.003(2)
C11 0.012(3) 0.008(3) 0.013(3) 0.007(2) 0.004(2) -0.003(2)
C6 0.014(3) 0.009(3) 0.013(3) 0.007(2) -0.001(2) 0.001(2)
C10 0.018(3) 0.010(3) 0.019(3) 0.002(2) 0.002(3) -0.002(2)
C9 0.026(3) 0.016(3) 0.012(3) -0.001(3) 0.004(3) -0.001(3)
C8 0.032(4) 0.020(3) 0.008(3) 0.003(3) -0.009(3) 0.003(3)
C7 0.032(4) 0.026(4) 0.016(3) 0.008(3) 0.004(3) 0.013(3)
Cl2 0.0153(7) 0.0201(8) 0.0165(7) 0.0095(6) 0.0004(6) 0.0010(6)
O7 0.017(2) 0.026(2) 0.024(2) 0.011(2) -0.0027(18) 0.0026(18)
O8 0.036(3) 0.020(2) 0.026(2) 0.013(2) 0.006(2) -0.0030(19)
O10 0.031(3) 0.019(2) 0.027(2) 0.009(2) -0.008(2) -0.0078(19)
O9 0.039(3) 0.047(3) 0.038(3) 0.029(2) 0.026(2) 0.021(2)
C20 0.023(3) 0.024(3) 0.018(3) 0.007(3) 0.006(3) 0.010(3)
N4 0.015(3) 0.018(3) 0.018(3) 0.004(2) 0.002(2) 0.003(2)

loop_
_atom_type_symbol
_atom_type_description
_atom_type_scat_dispersion_real
_atom_type_scat_dispersion_imag
_atom_type_scat_source
C C 0.0033 0.0016 'International Tables Vol C Tables 4.2.6.8 and 6.1.1.4'
Cl Cl 0.1484 0.1585 'International Tables Vol C Tables 4.2.6.8 and 6.1.1.4'
Cu Cu 0.3201 1.2651 'International Tables Vol C Tables 4.2.6.8 and 6.1.1.4'
N N 0.0061 0.0033 'International Tables Vol C Tables 4.2.6.8 and 6.1.1.4'
O O 0.0106 0.0060 'International Tables Vol C Tables 4.2.6.8 and 6.1.1.4'
H H 0.0000 0.0000 'International Tables Vol C Tables 4.2.6.8 and 6.1.1.4'

loop_
_geom_angle_atom_site_label_1
_geom_angle_atom_site_label_2
_geom_angle_atom_site_label_3
_geom_angle
_geom_angle_site_symmetry_3
O1 Cu1 O2 91.83(15) .
O1 Cu1 N1 93.77(16) .
O2 Cu1 N1 170.17(16) .
O1 Cu1 N2 172.73(16) .
O2 Cu1 N2 93.62(16) .
N1 Cu1 N2 81.53(17) .
O1 Cu1 O1 84.48(14) 2_665
O2 Cu1 O1 91.84(13) 2_665
N1 Cu1 O1 96.74(14) 2_665
N2 Cu1 O1 90.55(14) 2_665
O4 Cl1 O5 109.9(3) .
O4 Cl1 O6 109.5(3) .
O5 Cl1 O6 109.0(3) .
O4 Cl1 O3 110.9(2) .
O5 Cl1 O3 109.2(2) .
O6 Cl1 O3 108.3(2) .
C11 O1 Cu1 122.5(3) .
C11 O1 Cu1 115.5(3) 2_665
Cu1 O1 Cu1 95.52(14) 2_665
C17 O2 Cu1 126.4(3) .
C1 N1 C5 119.3(5) .
C1 N1 Cu1 125.9(4) .
C5 N1 Cu1 114.7(4) .
C10 N2 C6 119.0(5) .
C10 N2 Cu1 126.3(4) .
C6 N2 Cu1 114.6(3) .
C3 C2 C1 119.0(5) .
C3 C2 H2 120.5 .
C1 C2 H2 120.5 .
C17 N3 C18 120.0(4) .
C17 N3 H3N 120.0 .
C18 N3 H3N 120.0 .
N3 C18 C19 110.5(4) .
N3 C18 H18A 109.5 .
C19 C18 H18A 109.5 .
N3 C18 H18B 109.5 .
C19 C18 H18B 109.5 .
H18A C18 H18B 108.1 .
C2 C3 C4 118.8(5) .
C2 C3 H3 120.6 .
C4 C3 H3 120.6 .
N1 C1 C2 121.9(5) .
N1 C1 H1 119.1 .
C2 C1 H1 119.1 .
C14 C15 C16 121.0(5) .
C14 C15 H15 119.5 .
C16 C15 H15 119.5 .
N4 C19 C18 108.1(4) .
N4 C19 H19A 110.1 .
C18 C19 H19A 110.1 .
N4 C19 H19B 110.1 .
C18 C19 H19B 110.1 .
H19A C19 H19B 108.4 .
C15 C16 C11 119.6(5) .
C15 C16 C17 119.9(5) .
C11 C16 C17 120.5(5) .
C12 C13 C14 120.0(5) .
C12 C13 H13 120.0 .
C14 C13 H13 120.0 .
O2 C17 N3 116.5(5) .
O2 C17 C16 124.0(5) .
N3 C17 C16 119.5(5) .
C15 C14 C13 120.0(5) .
C15 C14 H14 120.0 .
C13 C14 H14 120.0 .
C5 C4 C3 120.1(5) .
C5 C4 H4 120.0 .
C3 C4 H4 120.0 .
C13 C12 C11 121.4(5) .
C13 C12 H12 119.3 .
C11 C12 H12 119.3 .
N1 C5 C4 120.9(5) .
N1 C5 C6 115.1(5) .
C4 C5 C6 124.0(5) .
O1 C11 C16 124.0(5) .
O1 C11 C12 117.9(5) .
C16 C11 C12 118.0(5) .
N2 C6 C7 120.7(5) .
N2 C6 C5 113.8(4) .
C7 C6 C5 125.5(5) .
N2 C10 C9 122.6(5) .
N2 C10 H10 118.7 .
C9 C10 H10 118.7 .
C10 C9 C8 118.3(5) .
C10 C9 H9 120.8 .
C8 C9 H9 120.8 .
C7 C8 C9 119.6(5) .
C7 C8 H8 120.2 .
C9 C8 H8 120.2 .
C8 C7 C6 119.7(5) .
C8 C7 H7 120.1 .
C6 C7 H7 120.1 .
O7 Cl2 O9 110.1(2) .
O7 Cl2 O8 110.4(2) .
O9 Cl2 O8 109.9(3) .
O7 Cl2 O10 109.2(2) .
O9 Cl2 O10 108.5(3) .
O8 Cl2 O10 108.6(2) .
N4 C20 H20A 109.5 .
N4 C20 H20B 109.5 .
H20A C20 H20B 109.5 .
N4 C20 H20C 109.5 .
H20A C20 H20C 109.5 .
H20B C20 H20C 109.5 .
C20 N4 C19 112.7(4) .
C20 N4 H4A 109.1 .
C19 N4 H4A 109.1 .
C20 N4 H4B 109.1 .
C19 N4 H4B 109.1 .
H4A N4 H4B 107.8 .

loop_
_geom_bond_atom_site_label_1
_geom_bond_atom_site_label_2
_geom_bond_distance
_geom_bond_site_symmetry_2
Cu1 O1 1.902(3) .
Cu1 O2 1.938(3) .
Cu1 N1 1.980(4) .
Cu1 N2 1.993(4) .
Cu1 O1 2.420(4) 2_665
Cl1 O4 1.419(4) .
Cl1 O5 1.431(4) .
Cl1 O6 1.435(4) .
Cl1 O3 1.448(4) .
O1 C11 1.325(6) .
O1 Cu1 2.420(3) 2_665
O2 C17 1.253(6) .
N1 C1 1.341(6) .
N1 C5 1.345(6) .
N2 C10 1.343(7) .
N2 C6 1.354(6) .
C2 C3 1.369(7) .
C2 C1 1.386(7) .
C2 H2 0.9300 .
N3 C17 1.335(6) .
N3 C18 1.454(6) .
N3 H3N 0.8600 .
C18 C19 1.506(7) .
C18 H18A 0.9700 .
C18 H18B 0.9700 .
C3 C4 1.382(7) .
C3 H3 0.9300 .
C1 H1 0.9300 .
C15 C14 1.372(7) .
C15 C16 1.408(7) .
C15 H15 0.9300 .
C19 N4 1.489(6) .
C19 H19A 0.9700 .
C19 H19B 0.9700 .
C16 C11 1.409(7) .
C16 C17 1.472(7) .
C13 C12 1.380(7) .
C13 C14 1.394(7) .
C13 H13 0.9300 .
C14 H14 0.9300 .
C4 C5 1.376(7) .
C4 H4 0.9300 .
C12 C11 1.410(7) .
C12 H12 0.9300 .
C5 C6 1.477(7) .
C6 C7 1.379(7) .
C10 C9 1.373(7) .
C10 H10 0.9300 .
C9 C8 1.378(8) .
C9 H9 0.9300 .
C8 C7 1.375(8) .
C8 H8 0.9300 .
C7 H7 0.9300 .
Cl2 O7 1.427(4) .
Cl2 O9 1.427(4) .
Cl2 O8 1.442(4) .
Cl2 O10 1.449(4) .
C20 N4 1.483(6) .
C20 H20A 0.9600 .
C20 H20B 0.9600 .
C20 H20C 0.9600 .
N4 H4A 0.9000 .
N4 H4B 0.9000 .
